data_7062613
loop_
_publ_author_name
'She, Yeye'
'Lu, Yanhua'
'Jia, Chaohong'
'Li, Yahong'
'Zhang, Yi-Quan'
'Yao, Jin-lei'

_publ_section_title
;
 Organolanthanide \h1- and \h5-pyrrolyl half-sandwich compounds:
 synthesis, structures, and magnetic properties
;
_journal_issue 33
_journal_name_full 'New Journal of Chemistry'
_journal_page_first 15650
_journal_page_last 15657
_journal_paper_doi 10.1039/D3NJ02225K
_journal_volume 47
_journal_year 2023
_chemical_formula_moiety 'C48 H54 Ho2 N12 O2'
_chemical_formula_sum 'C48 H54 Ho2 N12 O2'
_chemical_formula_weight 1160.89
_space_group_crystal_system monoclinic
_space_group_IT_number 14
_space_group_name_Hall '-P 2ybc'
_space_group_name_H-M_alt 'P 1 21/c 1'
_atom_sites_solution_hydrogens mixed
_atom_sites_solution_primary dual
_audit_creation_date 2023-07-05
_audit_creation_method
;
Olex2 1.2
(compiled 2018.05.29 svn.r3508 for OlexSys, GUI svn.r5506)
;
_audit_update_record
;
2023-07-07 deposited with the CCDC.	2023-07-21 downloaded from the CCDC.
;
_cell_angle_alpha 90
_cell_angle_beta 114.2700(10)
_cell_angle_gamma 90
_cell_formula_units_Z 4
_cell_length_a 14.4788(6)
_cell_length_b 20.2131(8)
_cell_length_c 16.9590(7)
_cell_measurement_reflns_used 9772
_cell_measurement_temperature 120(2)
_cell_measurement_theta_max 53.913
_cell_measurement_theta_min 2.952
_cell_volume 4524.6(3)
_computing_cell_refinement 'SAINT V8.40B (?, 2016)'
_computing_data_collection 'Bruker SMART APEX II diffractrometer'
_computing_data_reduction 'SAINT V8.40B (?, 2016)'
_computing_molecular_graphics 'Olex2 (Dolomanov et al., 2009)'
_computing_publication_material 'Olex2 (Dolomanov et al., 2009)'
_computing_structure_refinement 'ShelXL (Sheldrick, 2015)'
_computing_structure_solution 'ShelXT (Sheldrick, 2015)'
_diffrn_ambient_temperature 120.0
_diffrn_measured_fraction_theta_full 0.983
_diffrn_measured_fraction_theta_max 0.982
_diffrn_measurement_device_type 'Bruker APEX-II CCD'
_diffrn_measurement_method '\f and \w scans'
_diffrn_radiation_type GaK\a
_diffrn_radiation_wavelength 1.34139
_diffrn_reflns_av_R_equivalents 0.0633
_diffrn_reflns_av_unetI/netI 0.0440
_diffrn_reflns_Laue_measured_fraction_full 0.983
_diffrn_reflns_Laue_measured_fraction_max 0.982
_diffrn_reflns_limit_h_max 17
_diffrn_reflns_limit_h_min -17
_diffrn_reflns_limit_k_max 24
_diffrn_reflns_limit_k_min -24
_diffrn_reflns_limit_l_max 20
_diffrn_reflns_limit_l_min -20
_diffrn_reflns_number 54230
_diffrn_reflns_point_group_measured_fraction_full 0.983
_diffrn_reflns_point_group_measured_fraction_max 0.982
_diffrn_reflns_theta_full 53.594
_diffrn_reflns_theta_max 53.975
_diffrn_reflns_theta_min 4.619
_diffrn_standards_number 0
_exptl_absorpt_coefficient_mu 15.926
_exptl_absorpt_correction_T_max 0.7506
_exptl_absorpt_correction_T_min 0.3902
_exptl_absorpt_correction_type multi-scan
_exptl_absorpt_process_details
'SADABS-2016/2 (Bruker,2016/2) was used for absorption correction. wR2(int) was 0.1593 before and 0.0958 after correction. The Ratio of minimum to maximum transmission is 0.5199. The \l/2 correction factor is Not present.'
_exptl_crystal_colour 'orangish red'
_exptl_crystal_colour_modifier orangish
_exptl_crystal_colour_primary red
_exptl_crystal_density_diffrn 1.704
_exptl_crystal_description block
_exptl_crystal_F_000 2304
_exptl_crystal_recrystallization_method block
_exptl_crystal_size_max 0.14
_exptl_crystal_size_mid 0.12
_exptl_crystal_size_min 0.12
_refine_diff_density_max 1.898
_refine_diff_density_min -1.904
_refine_diff_density_rms 0.148
_refine_ls_extinction_method none
_refine_ls_goodness_of_fit_ref 1.078
_refine_ls_hydrogen_treatment constr
_refine_ls_matrix_type full
_refine_ls_number_parameters 577
_refine_ls_number_reflns 8166
_refine_ls_number_restraints 0
_refine_ls_restrained_S_all 1.078
_refine_ls_R_factor_all 0.0387
_refine_ls_R_factor_gt 0.0380
_refine_ls_shift/su_max 0.001
_refine_ls_shift/su_mean 0.000
_refine_ls_structure_factor_coef Fsqd
_refine_ls_weighting_details 'w=1/[\s^2^(Fo^2^)+(0.0669P)^2^+4.4777P] where P=(Fo^2^+2Fc^2^)/3'
_refine_ls_weighting_scheme calc
_refine_ls_wR_factor_gt 0.0989
_refine_ls_wR_factor_ref 0.0995
_reflns_Friedel_coverage 0.000
_reflns_number_gt 7928
_reflns_number_total 8166
_reflns_threshold_expression 'I > 2\s(I)'
_cod_data_source_file d3nj02225k2.cif
_cod_data_source_block 1
_cod_depositor_comments 'Adding full bibliography for 7062611--7062613.cif.'
_cod_original_sg_symbol_H-M 'P 21/c '
_cod_database_code 7062613
_shelx_shelxl_version_number 2018/3
_shelx_space_group_comment
;
The symmetry employed for this shelxl refinement is uniquely defined
by the following loop, which should always be used as a source of
symmetry information in preference to the above space-group names.
They are only intended as comments.
;
_shelx_estimated_absorpt_t_max 0.251
_shelx_estimated_absorpt_t_min 0.214
_olex2_refinement_description
;
1. Fixed Uiso
 At 1.2 times of:
  All C(H) groups, All C(H,H) groups, All N(H) groups
2.a Riding coordinates:
 N1(H1), N10(H10)
2.b Secondary CH2 refined with riding coordinates:
 C5(H5a,H5b), C16(H16a,H16b), C25(H25a,H25b), C35(H35a,H35b), C41(H41a,H41b),
 C42(H42a,H42b), C43(H43a,H43b), C44(H44a,H44b), C45(H45a,H45b), C46(H46a,H46b),
  C47(H47a,H47b), C48(H48a,H48b)
2.c Aromatic/amide H refined with riding coordinates:
 C1(H1a), C2(H2), C3(H3), C6(H6), C8(H8), C9(H9), C10(H10a), C11(H11),
 C12(H12), C13(H13), C15(H15), C18(H18), C19(H19), C20(H20), C21(H21), C22(H22),
  C23(H23), C26(H26), C28(H28), C29(H29), C30(H30), C31(H31), C32(H32),
 C33(H33), C36(H36), C38(H38), C39(H39), C40(H40)
;
_olex2_submission_special_instructions 'No special instructions were received'

loop_
_space_group_symop_operation_xyz
'x, y, z'
'-x, y+1/2, -z+1/2'
'-x, -y, -z'
'x, -y-1/2, z-1/2'

loop_
_atom_site_label
_atom_site_type_symbol
_atom_site_fract_x
_atom_site_fract_y
_atom_site_fract_z
_atom_site_U_iso_or_equiv
_atom_site_adp_type
_atom_site_occupancy
_atom_site_site_symmetry_order
_atom_site_calc_flag
_atom_site_refinement_flags_posn
_atom_site_refinement_flags_adp
_atom_site_refinement_flags_occupancy
_atom_site_disorder_assembly
_atom_site_disorder_group
Ho1 Ho 0.08847(2) 0.11687(2) 0.32859(2) 0.01079(8) Uani 1 1 d . . . . .
Ho2 Ho 0.30592(2) 0.06100(2) 0.23015(2) 0.01212(8) Uani 1 1 d . . . . .
O1 O 0.0382(2) 0.16141(12) 0.44868(16) 0.0184(5) Uani 1 1 d . . . . .
O2 O 0.43220(19) 0.08844(14) 0.16873(17) 0.0206(6) Uani 1 1 d . . . . .
N1 N -0.2262(3) 0.16309(18) 0.2862(2) 0.0278(8) Uani 1 1 d . . . . .
H1 H -0.195635 0.124529 0.299996 0.033 Uiso 1 1 d R . . . .
N2 N -0.0396(2) 0.19836(14) 0.24544(19) 0.0122(6) Uani 1 1 d . . . . .
N3 N 0.1582(2) 0.22624(15) 0.3673(2) 0.0155(6) Uani 1 1 d . . . . .
N4 N -0.0512(2) 0.04900(15) 0.3265(2) 0.0167(6) Uani 1 1 d . . . . .
N5 N 0.0025(2) 0.05637(14) 0.1902(2) 0.0156(6) Uani 1 1 d . . . . .
N6 N 0.1500(2) 0.14138(15) 0.2182(2) 0.0158(6) Uani 1 1 d . . . . .
N7 N 0.2619(2) 0.04994(14) 0.35399(19) 0.0125(6) Uani 1 1 d . . . . .
N8 N 0.1984(2) -0.03678(15) 0.22665(19) 0.0141(6) Uani 1 1 d . . . . .
N9 N 0.2766(2) -0.01284(15) 0.10834(19) 0.0171(6) Uani 1 1 d . . . . .
N10 N 0.4801(3) -0.11540(16) 0.1910(2) 0.0256(8) Uani 1 1 d . . . . .
H10 H 0.420235 -0.101711 0.153792 0.031 Uiso 1 1 d R . . . .
N11 N 0.4328(2) -0.02070(15) 0.3208(2) 0.0151(6) Uani 1 1 d . . . . .
N12 N 0.4427(2) 0.11724(14) 0.3429(2) 0.0162(7) Uani 1 1 d . . . . .
C1 C -0.2904(3) 0.1897(2) 0.3183(3) 0.0291(9) Uani 1 1 d . . . . .
H1A H -0.308723 0.170304 0.360819 0.035 Uiso 1 1 calc R . . . .
C2 C -0.3229(3) 0.2483(2) 0.2790(4) 0.0375(12) Uani 1 1 d . . . . .
H2 H -0.368671 0.277544 0.288473 0.045 Uiso 1 1 calc R . . . .
C3 C -0.2768(3) 0.2582(2) 0.2211(3) 0.0313(10) Uani 1 1 d . . . . .
H3 H -0.285664 0.295709 0.184920 0.038 Uiso 1 1 calc R . . . .
C4 C -0.2172(3) 0.20444(18) 0.2261(2) 0.0182(8) Uani 1 1 d . . . . .
C5 C -0.1469(3) 0.18971(19) 0.1846(2) 0.0190(8) Uani 1 1 d . . . . .
H5A H -0.157657 0.143598 0.163039 0.023 Uiso 1 1 calc R . . . .
H5B H -0.162358 0.219429 0.134373 0.023 Uiso 1 1 calc R . . . .
C6 C -0.0051(3) 0.25816(18) 0.2551(2) 0.0158(7) Uani 1 1 d . . . . .
H6 H -0.047586 0.292297 0.220415 0.019 Uiso 1 1 calc R . . . .
C7 C 0.0940(3) 0.27456(18) 0.3155(2) 0.0150(7) Uani 1 1 d . . . . .
C8 C 0.1392(3) 0.33715(19) 0.3367(3) 0.0246(9) Uani 1 1 d . . . . .
H8 H 0.110476 0.378239 0.311122 0.030 Uiso 1 1 calc R . . . .
C9 C 0.2354(3) 0.3269(2) 0.4031(3) 0.0244(9) Uani 1 1 d . . . . .
H9 H 0.285288 0.359498 0.431473 0.029 Uiso 1 1 calc R . . . .
C10 C 0.2429(3) 0.25861(19) 0.4191(3) 0.0206(8) Uani 1 1 d . . . . .
H10A H 0.300752 0.237653 0.461451 0.025 Uiso 1 1 calc R . . . .
C11 C -0.0997(3) 0.03681(19) 0.3786(3) 0.0214(8) Uani 1 1 d . . . . .
H11 H -0.078194 0.052655 0.436114 0.026 Uiso 1 1 calc R . . . .
C12 C -0.1862(3) -0.00248(19) 0.3356(3) 0.0261(9) Uani 1 1 d . . . . .
H12 H -0.232874 -0.017043 0.358196 0.031 Uiso 1 1 calc R . . . .
C13 C -0.1904(3) -0.01583(19) 0.2545(3) 0.0238(9) Uani 1 1 d . . . . .
H13 H -0.239776 -0.041805 0.210710 0.029 Uiso 1 1 calc R . . . .
C14 C -0.1073(3) 0.01649(17) 0.2495(3) 0.0186(8) Uani 1 1 d . . . . .
C15 C -0.0765(3) 0.02183(18) 0.1807(2) 0.0192(8) Uani 1 1 d . . . . .
H15 H -0.113911 -0.000008 0.127402 0.023 Uiso 1 1 calc R . . . .
C16 C 0.0263(3) 0.0647(2) 0.1141(2) 0.0218(8) Uani 1 1 d . . . . .
H16A H -0.032737 0.083557 0.065270 0.026 Uiso 1 1 calc R . . . .
H16B H 0.042813 0.021335 0.095970 0.026 Uiso 1 1 calc R . . . .
C17 C 0.1155(3) 0.11058(19) 0.1393(2) 0.0186(8) Uani 1 1 d . . . . .
C18 C 0.1677(3) 0.1334(2) 0.0911(3) 0.0263(9) Uani 1 1 d . . . . .
H18 H 0.158656 0.119447 0.034913 0.032 Uiso 1 1 calc R . . . .
C19 C 0.2365(3) 0.1814(2) 0.1433(3) 0.0275(9) Uani 1 1 d . . . . .
H19 H 0.282434 0.206755 0.128627 0.033 Uiso 1 1 calc R . . . .
C20 C 0.2240(3) 0.18454(19) 0.2202(3) 0.0201(8) Uani 1 1 d . . . . .
H20 H 0.261516 0.212625 0.267499 0.024 Uiso 1 1 calc R . . . .
C21 C 0.2871(3) 0.08911(19) 0.4255(2) 0.0162(7) Uani 1 1 d . . . . .
H21 H 0.330916 0.126341 0.438209 0.019 Uiso 1 1 calc R . . . .
C22 C 0.2392(3) 0.06661(19) 0.4773(3) 0.0193(8) Uani 1 1 d . . . . .
H22 H 0.244349 0.085249 0.530369 0.023 Uiso 1 1 calc R . . . .
C23 C 0.1817(3) 0.01070(19) 0.4350(2) 0.0179(8) Uani 1 1 d . . . . .
H23 H 0.140317 -0.015617 0.453833 0.022 Uiso 1 1 calc R . . . .
C24 C 0.1976(3) 0.00182(17) 0.3606(2) 0.0154(7) Uani 1 1 d . . . . .
C25 C 0.1649(3) -0.05260(17) 0.2945(2) 0.0162(7) Uani 1 1 d . . . . .
H25A H 0.194998 -0.095123 0.322157 0.019 Uiso 1 1 calc R . . . .
H25B H 0.090263 -0.057060 0.269475 0.019 Uiso 1 1 calc R . . . .
C26 C 0.1865(3) -0.08199(19) 0.1691(2) 0.0173(7) Uani 1 1 d . . . . .
H26 H 0.151282 -0.121699 0.168942 0.021 Uiso 1 1 calc R . . . .
C27 C 0.2268(3) -0.07160(18) 0.1057(2) 0.0161(7) Uani 1 1 d . . . . .
C28 C 0.2279(3) -0.11310(19) 0.0407(3) 0.0225(9) Uani 1 1 d . . . . .
H28 H 0.198517 -0.155885 0.026472 0.027 Uiso 1 1 calc R . . . .
C29 C 0.2814(3) -0.0788(2) 0.0004(3) 0.0229(8) Uani 1 1 d . . . . .
H29 H 0.295960 -0.093687 -0.046436 0.027 Uiso 1 1 calc R . . . .
C30 C 0.3087(3) -0.0178(2) 0.0440(2) 0.0183(7) Uani 1 1 d . . . . .
H30 H 0.345309 0.015822 0.030018 0.022 Uiso 1 1 calc R . . . .
C31 C 0.5601(3) -0.1381(2) 0.1746(3) 0.0310(10) Uani 1 1 d . . . . .
H31 H 0.561904 -0.140674 0.119298 0.037 Uiso 1 1 calc R . . . .
C32 C 0.6354(3) -0.1559(2) 0.2504(3) 0.0286(10) Uani 1 1 d . . . . .
H32 H 0.699675 -0.173120 0.258241 0.034 Uiso 1 1 calc R . . . .
C33 C 0.6011(3) -0.14424(19) 0.3159(3) 0.0233(9) Uani 1 1 d . . . . .
H33 H 0.637903 -0.152756 0.375910 0.028 Uiso 1 1 calc R . . . .
C34 C 0.5049(3) -0.11840(16) 0.2777(3) 0.0169(8) Uani 1 1 d . . . . .
C35 C 0.4357(3) -0.09421(18) 0.3165(3) 0.0192(8) Uani 1 1 d . . . . .
H35A H 0.366475 -0.110876 0.281762 0.023 Uiso 1 1 calc R . . . .
H35B H 0.458082 -0.112451 0.375656 0.023 Uiso 1 1 calc R . . . .
C36 C 0.5019(3) 0.00581(19) 0.3896(2) 0.0171(8) Uani 1 1 d . . . . .
H36 H 0.548254 -0.022356 0.432469 0.021 Uiso 1 1 calc R . . . .
C37 C 0.5108(3) 0.0753(2) 0.4030(2) 0.0178(7) Uani 1 1 d . . . . .
C38 C 0.5823(3) 0.1110(2) 0.4706(3) 0.0251(9) Uani 1 1 d . . . . .
H38 H 0.636949 0.093506 0.519649 0.030 Uiso 1 1 calc R . . . .
C39 C 0.5580(3) 0.1776(2) 0.4521(3) 0.0286(9) Uani 1 1 d . . . . .
H39 H 0.592388 0.214636 0.486006 0.034 Uiso 1 1 calc R . . . .
C40 C 0.4723(3) 0.1787(2) 0.3732(3) 0.0212(8) Uani 1 1 d . . . . .
H40 H 0.439302 0.217980 0.344616 0.025 Uiso 1 1 calc R . . . .
C41 C 0.0799(4) 0.1397(3) 0.5366(3) 0.0424(13) Uani 1 1 d . . . . .
H41A H 0.148306 0.158718 0.568534 0.051 Uiso 1 1 calc R . . . .
H41B H 0.085294 0.090846 0.539568 0.051 Uiso 1 1 calc R . . . .
C42 C 0.0085(5) 0.1635(3) 0.5748(4) 0.0608(19) Uani 1 1 d . . . . .
H42A H -0.046492 0.131079 0.564769 0.073 Uiso 1 1 calc R . . . .
H42B H 0.044834 0.171453 0.637738 0.073 Uiso 1 1 calc R . . . .
C43 C -0.0324(4) 0.2268(2) 0.5271(3) 0.0328(10) Uani 1 1 d . . . . .
H43A H -0.003119 0.265329 0.565196 0.039 Uiso 1 1 calc R . . . .
H43B H -0.107102 0.228308 0.506224 0.039 Uiso 1 1 calc R . . . .
C44 C -0.0020(3) 0.2272(2) 0.4515(3) 0.0268(9) Uani 1 1 d . . . . .
H44A H -0.061462 0.236649 0.396809 0.032 Uiso 1 1 calc R . . . .
H44B H 0.050159 0.261431 0.459998 0.032 Uiso 1 1 calc R . . . .
C45 C 0.5291(3) 0.0551(2) 0.2021(4) 0.0331(11) Uani 1 1 d . . . . .
H45A H 0.520865 0.007427 0.210738 0.040 Uiso 1 1 calc R . . . .
H45B H 0.575406 0.074707 0.257897 0.040 Uiso 1 1 calc R . . . .
C46 C 0.5696(3) 0.0653(2) 0.1339(3) 0.0339(11) Uani 1 1 d . . . . .
H46A H 0.544683 0.030460 0.088984 0.041 Uiso 1 1 calc R . . . .
H46B H 0.644592 0.065138 0.159845 0.041 Uiso 1 1 calc R . . . .
C47 C 0.5287(3) 0.1324(3) 0.0964(3) 0.0431(13) Uani 1 1 d . . . . .
H47A H 0.497891 0.130878 0.032420 0.052 Uiso 1 1 calc R . . . .
H47B H 0.583127 0.166036 0.115862 0.052 Uiso 1 1 calc R . . . .
C48 C 0.4496(3) 0.1478(2) 0.1306(3) 0.0352(11) Uani 1 1 d . . . . .
H48A H 0.473886 0.183431 0.174356 0.042 Uiso 1 1 calc R . . . .
H48B H 0.385982 0.162572 0.082863 0.042 Uiso 1 1 calc R . . . .

loop_
_atom_site_aniso_label
_atom_site_aniso_U_11
_atom_site_aniso_U_22
_atom_site_aniso_U_33
_atom_site_aniso_U_23
_atom_site_aniso_U_13
_atom_site_aniso_U_12
Ho1 0.00810(11) 0.01483(12) 0.00769(12) 0.00055(6) 0.00148(8) 0.00083(6)
Ho2 0.00914(11) 0.01683(13) 0.00998(13) 0.00196(6) 0.00352(8) 0.00166(6)
O1 0.0256(13) 0.0190(12) 0.0128(13) -0.0008(10) 0.0099(11) 0.0022(10)
O2 0.0137(12) 0.0297(14) 0.0200(14) 0.0004(12) 0.0085(10) -0.0042(11)
N1 0.0251(17) 0.0275(18) 0.030(2) 0.0070(15) 0.0105(15) 0.0050(14)
N2 0.0074(13) 0.0193(15) 0.0090(14) -0.0004(12) 0.0024(11) 0.0020(11)
N3 0.0142(14) 0.0182(15) 0.0141(16) 0.0003(12) 0.0057(12) -0.0024(11)
N4 0.0139(15) 0.0184(15) 0.0154(16) 0.0005(12) 0.0036(13) -0.0006(11)
N5 0.0119(14) 0.0215(15) 0.0092(15) -0.0029(12) 0.0001(12) 0.0053(11)
N6 0.0127(14) 0.0227(16) 0.0116(15) 0.0047(13) 0.0047(12) 0.0045(12)
N7 0.0123(14) 0.0195(14) 0.0072(15) 0.0038(12) 0.0055(12) 0.0038(11)
N8 0.0099(13) 0.0199(15) 0.0114(15) 0.0023(12) 0.0032(11) 0.0031(11)
N9 0.0129(14) 0.0255(16) 0.0109(15) -0.0010(13) 0.0029(12) 0.0008(12)
N10 0.0233(18) 0.0321(19) 0.0199(19) 0.0058(14) 0.0073(15) 0.0099(13)
N11 0.0113(14) 0.0185(15) 0.0157(16) 0.0024(12) 0.0057(12) 0.0057(11)
N12 0.0126(15) 0.0213(16) 0.0139(17) -0.0014(12) 0.0048(13) -0.0001(11)
C1 0.024(2) 0.038(2) 0.028(2) 0.000(2) 0.0136(18) -0.0027(18)
C2 0.026(2) 0.033(2) 0.062(4) -0.003(2) 0.027(2) 0.0047(18)
C3 0.027(2) 0.0204(19) 0.049(3) 0.0056(19) 0.017(2) 0.0050(16)
C4 0.0106(15) 0.0212(18) 0.018(2) -0.0019(15) 0.0013(14) -0.0016(14)
C5 0.0128(17) 0.0247(19) 0.0119(18) -0.0005(15) -0.0027(14) 0.0031(14)
C6 0.0142(16) 0.0199(18) 0.0147(19) 0.0042(14) 0.0075(14) 0.0051(14)
C7 0.0171(17) 0.0167(17) 0.0124(18) -0.0001(14) 0.0073(15) -0.0026(13)
C8 0.025(2) 0.0188(19) 0.030(2) 0.0031(17) 0.0110(18) -0.0049(15)
C9 0.0224(19) 0.027(2) 0.024(2) -0.0066(17) 0.0096(17) -0.0108(16)
C10 0.0129(17) 0.0261(19) 0.019(2) -0.0014(16) 0.0034(15) -0.0062(14)
C11 0.0170(18) 0.026(2) 0.020(2) 0.0085(16) 0.0074(16) 0.0034(15)
C12 0.0172(18) 0.024(2) 0.038(3) 0.0131(18) 0.0116(18) 0.0003(15)
C13 0.0122(17) 0.0195(18) 0.033(2) 0.0036(17) 0.0030(16) 0.0008(14)
C14 0.0133(16) 0.0138(16) 0.024(2) 0.0011(15) 0.0029(15) 0.0039(13)
C15 0.0148(17) 0.0171(18) 0.0164(19) -0.0048(15) -0.0029(15) 0.0044(14)
C16 0.0186(19) 0.035(2) 0.0089(19) 0.0012(15) 0.0026(15) 0.0089(15)
C17 0.0213(19) 0.027(2) 0.0079(19) 0.0041(14) 0.0066(15) 0.0098(15)
C18 0.032(2) 0.032(2) 0.020(2) 0.0127(18) 0.0168(19) 0.0183(18)
C19 0.028(2) 0.030(2) 0.033(2) 0.0165(19) 0.0214(19) 0.0111(17)
C20 0.0204(18) 0.0191(18) 0.023(2) 0.0064(16) 0.0107(16) 0.0062(14)
C21 0.0118(16) 0.0230(19) 0.0108(18) 0.0023(15) 0.0015(14) 0.0042(14)
C22 0.0164(18) 0.029(2) 0.0113(19) 0.0019(15) 0.0044(15) 0.0074(15)
C23 0.0138(17) 0.0270(19) 0.0125(18) 0.0084(15) 0.0050(14) 0.0064(14)
C24 0.0114(16) 0.0195(17) 0.0137(18) 0.0048(14) 0.0037(14) 0.0046(13)
C25 0.0163(17) 0.0167(17) 0.018(2) 0.0026(14) 0.0094(15) 0.0028(13)
C26 0.0115(16) 0.0213(18) 0.0149(19) -0.0005(15) 0.0013(14) -0.0012(14)
C27 0.0104(16) 0.0237(18) 0.0089(18) -0.0011(14) -0.0013(14) -0.0007(13)
C28 0.0148(18) 0.029(2) 0.017(2) -0.0080(16) 0.0002(16) -0.0008(14)
C29 0.0172(18) 0.035(2) 0.014(2) -0.0064(17) 0.0036(15) -0.0002(16)
C30 0.0124(16) 0.031(2) 0.0096(18) -0.0018(15) 0.0031(14) 0.0007(14)
C31 0.038(2) 0.030(2) 0.035(3) -0.0030(19) 0.025(2) 0.0029(18)
C32 0.0160(18) 0.027(2) 0.042(3) -0.0113(19) 0.0115(18) 0.0005(15)
C33 0.0152(18) 0.023(2) 0.025(2) -0.0079(16) 0.0013(16) 0.0040(14)
C34 0.0130(17) 0.0158(17) 0.019(2) -0.0011(14) 0.0032(15) -0.0018(12)
C35 0.0177(17) 0.0152(18) 0.024(2) 0.0045(16) 0.0083(16) 0.0019(14)
C36 0.0095(16) 0.029(2) 0.0104(18) 0.0065(15) 0.0021(14) 0.0084(14)
C37 0.0098(16) 0.0285(19) 0.0123(19) 0.0003(15) 0.0018(14) 0.0021(14)
C38 0.0177(19) 0.036(2) 0.015(2) -0.0021(16) 0.0001(16) -0.0002(16)
C39 0.023(2) 0.034(2) 0.023(2) -0.0124(18) 0.0046(17) -0.0097(17)
C40 0.0207(19) 0.0247(19) 0.016(2) -0.0010(16) 0.0056(16) -0.0019(15)
C41 0.048(3) 0.057(3) 0.020(2) 0.005(2) 0.012(2) 0.029(3)
C42 0.090(5) 0.076(4) 0.039(3) 0.026(3) 0.048(3) 0.050(4)
C43 0.041(3) 0.033(2) 0.032(3) -0.003(2) 0.023(2) 0.0080(19)
C44 0.035(2) 0.023(2) 0.025(2) 0.0006(17) 0.0148(19) 0.0051(17)
C45 0.025(2) 0.031(2) 0.055(3) 0.015(2) 0.029(2) 0.0081(17)
C46 0.022(2) 0.050(3) 0.038(3) 0.000(2) 0.020(2) 0.0004(18)
C47 0.019(2) 0.079(4) 0.034(3) 0.032(3) 0.013(2) 0.005(2)
C48 0.020(2) 0.048(3) 0.035(3) 0.021(2) 0.0097(19) 0.0005(19)

loop_
_atom_type_symbol
_atom_type_description
_atom_type_scat_dispersion_real
_atom_type_scat_dispersion_imag
_atom_type_scat_source
C C 0.0148 0.0070 'International Tables Vol C Tables 4.2.6.8 and 6.1.1.4'
H H 0.0000 0.0000 'International Tables Vol C Tables 4.2.6.8 and 6.1.1.4'
Ho Ho -7.8226 12.0966 'International Tables Vol C Tables 4.2.6.8 and 6.1.1.4'
N N 0.0253 0.0136 'International Tables Vol C Tables 4.2.6.8 and 6.1.1.4'
O O 0.0412 0.0250 'International Tables Vol C Tables 4.2.6.8 and 6.1.1.4'

loop_
_geom_angle_atom_site_label_1
_geom_angle_atom_site_label_2
_geom_angle_atom_site_label_3
_geom_angle
_geom_angle_site_symmetry_1
_geom_angle_site_symmetry_3
_geom_angle_publ_flag
O1 Ho1 N7 125.91(9) . . ?
O1 Ho1 C21 99.54(10) . . ?
O1 Ho1 C22 77.39(10) . . ?
O1 Ho1 C23 88.65(10) . . ?
O1 Ho1 C24 117.71(10) . . ?
N2 Ho1 O1 80.10(9) . . ?
N2 Ho1 N5 79.63(9) . . ?
N2 Ho1 N7 148.81(9) . . ?
N2 Ho1 C21 148.12(10) . . ?
N2 Ho1 C22 154.25(11) . . ?
N2 Ho1 C23 161.30(10) . . ?
N2 Ho1 C24 157.64(10) . . ?
N3 Ho1 O1 71.84(9) . . ?
N3 Ho1 N2 70.89(10) . . ?
N3 Ho1 N4 140.86(10) . . ?
N3 Ho1 N5 134.57(10) . . ?
N3 Ho1 N6 77.13(10) . . ?
N3 Ho1 N7 99.01(9) . . ?
N3 Ho1 C21 78.68(11) . . ?
N3 Ho1 C22 90.19(11) . . ?
N3 Ho1 C23 119.74(11) . . ?
N3 Ho1 C24 125.64(10) . . ?
N4 Ho1 O1 72.97(10) . . ?
N4 Ho1 N2 86.72(10) . . ?
N4 Ho1 N5 67.49(11) . . ?
N4 Ho1 N6 131.99(11) . . ?
N4 Ho1 N7 115.39(9) . . ?
N4 Ho1 C21 123.98(11) . . ?
N4 Ho1 C22 98.41(11) . . ?
N4 Ho1 C23 75.67(10) . . ?
N4 Ho1 C24 86.12(10) . . ?
N5 Ho1 O1 136.22(9) . . ?
N5 Ho1 N7 88.63(9) . . ?
N5 Ho1 C21 117.67(10) . . ?
N5 Ho1 C22 125.69(10) . . ?
N5 Ho1 C23 98.92(10) . . ?
N5 Ho1 C24 78.06(10) . . ?
N6 Ho1 O1 147.65(9) . . ?
N6 Ho1 N2 81.37(10) . . ?
N6 Ho1 N5 64.66(10) . . ?
N6 Ho1 N7 67.51(9) . . ?
N6 Ho1 C21 82.87(10) . . ?
N6 Ho1 C22 112.07(11) . . ?
N6 Ho1 C23 115.09(10) . . ?
N6 Ho1 C24 87.79(10) . . ?
N7 Ho1 C22 48.89(10) . . ?
N7 Ho1 C23 48.87(10) . . ?
N7 Ho1 C24 29.31(10) . . ?
C21 Ho1 N7 29.05(10) . . ?
C21 Ho1 C22 29.59(11) . . ?
C21 Ho1 C23 48.39(11) . . ?
C21 Ho1 C24 47.49(11) . . ?
C22 Ho1 C23 29.56(11) . . ?
C24 Ho1 C22 48.04(11) . . ?
C24 Ho1 C23 29.07(11) . . ?
O2 Ho2 N6 124.11(9) . . ?
O2 Ho2 C17 115.01(10) . . ?
O2 Ho2 C18 85.73(11) . . ?
O2 Ho2 C19 75.85(10) . . ?
O2 Ho2 C20 98.25(10) . . ?
N6 Ho2 C17 29.08(10) . . ?
N6 Ho2 C18 48.74(10) . . ?
N6 Ho2 C19 48.40(10) . . ?
N6 Ho2 C20 29.09(10) . . ?
N7 Ho2 O2 150.33(9) . . ?
N7 Ho2 N6 67.48(9) . . ?
N7 Ho2 N8 64.43(10) . . ?
N7 Ho2 N11 78.14(10) . . ?
N7 Ho2 C17 87.65(10) . . ?
N7 Ho2 C18 115.05(11) . . ?
N7 Ho2 C19 111.51(11) . . ?
N7 Ho2 C20 82.95(11) . . ?
N8 Ho2 O2 135.81(9) . . ?
N8 Ho2 N6 88.91(9) . . ?
N8 Ho2 C17 78.63(10) . . ?
N8 Ho2 C18 99.83(12) . . ?
N8 Ho2 C19 125.96(11) . . ?
N8 Ho2 C20 118.00(10) . . ?
N9 Ho2 O2 71.74(9) . . ?
N9 Ho2 N6 116.88(9) . . ?
N9 Ho2 N7 130.99(10) . . ?
N9 Ho2 N8 66.85(10) . . ?
N9 Ho2 N11 86.79(10) . . ?
N9 Ho2 C17 87.89(10) . . ?
N9 Ho2 C18 77.96(12) . . ?
N9 Ho2 C19 100.72(12) . . ?
N9 Ho2 C20 125.81(11) . . ?
N11 Ho2 O2 85.65(9) . . ?
N11 Ho2 N6 145.57(10) . . ?
N11 Ho2 N8 77.49(9) . . ?
N11 Ho2 C17 155.71(11) . . ?
N11 Ho2 C18 164.22(11) . . ?
N11 Ho2 C19 156.50(11) . . ?
N11 Ho2 C20 146.85(11) . . ?
N12 Ho2 O2 73.87(10) . . ?
N12 Ho2 N6 99.46(10) . . ?
N12 Ho2 N7 77.30(10) . . ?
N12 Ho2 N8 134.04(10) . . ?
N12 Ho2 N9 139.77(10) . . ?
N12 Ho2 N11 70.31(10) . . ?
N12 Ho2 C17 125.86(11) . . ?
N12 Ho2 C18 119.60(12) . . ?
N12 Ho2 C19 90.43(12) . . ?
N12 Ho2 C20 79.15(11) . . ?
C17 Ho2 C18 29.28(12) . . ?
C17 Ho2 C19 47.68(12) . . ?
C17 Ho2 C20 47.24(12) . . ?
C18 Ho2 C19 29.17(13) . . ?
C20 Ho2 C18 47.91(13) . . ?
C20 Ho2 C19 28.97(12) . . ?
C41 O1 Ho1 125.4(2) . . ?
C41 O1 C44 104.4(3) . . ?
C44 O1 Ho1 125.9(2) . . ?
C45 O2 Ho2 119.4(2) . . ?
C48 O2 Ho2 131.7(3) . . ?
C48 O2 C45 104.1(3) . . ?
C1 N1 H1 126.5 . . ?
C1 N1 C4 110.3(4) . . ?
C4 N1 H1 123.2 . . ?
C5 N2 Ho1 130.7(2) . . ?
C6 N2 Ho1 113.3(2) . . ?
C6 N2 C5 116.0(3) . . ?
C7 N3 Ho1 112.2(2) . . ?
C10 N3 Ho1 142.3(3) . . ?
C10 N3 C7 105.4(3) . . ?
C11 N4 Ho1 137.9(3) . . ?
C11 N4 C14 105.5(3) . . ?
C14 N4 Ho1 116.3(2) . . ?
C15 N5 Ho1 117.3(3) . . ?
C15 N5 C16 117.7(3) . . ?
C16 N5 Ho1 124.4(2) . . ?
Ho1 N6 Ho2 112.11(11) . . ?
C17 N6 Ho1 123.8(2) . . ?
C17 N6 Ho2 76.1(2) . . ?
C17 N6 C20 106.3(3) . . ?
C20 N6 Ho1 129.8(3) . . ?
C20 N6 Ho2 76.24(19) . . ?
Ho2 N7 Ho1 111.57(10) . . ?
C21 N7 Ho1 75.24(18) . . ?
C21 N7 Ho2 129.9(2) . . ?
C21 N7 C24 106.2(3) . . ?
C24 N7 Ho1 75.80(18) . . ?
C24 N7 Ho2 123.8(2) . . ?
C25 N8 Ho2 124.1(2) . . ?
C26 N8 Ho2 117.7(2) . . ?
C26 N8 C25 117.1(3) . . ?
C27 N9 Ho2 117.4(2) . . ?
C30 N9 Ho2 136.9(2) . . ?
C30 N9 C27 104.9(3) . . ?
C31 N10 H10 128.4 . . ?
C34 N10 H10 122.1 . . ?
C34 N10 C31 109.4(4) . . ?
C35 N11 Ho2 131.6(2) . . ?
C36 N11 Ho2 112.5(2) . . ?
C36 N11 C35 115.3(3) . . ?
C37 N12 Ho2 113.8(2) . . ?
C40 N12 Ho2 140.4(3) . . ?
C40 N12 C37 105.4(3) . . ?
N1 C1 H1A 126.1 . . ?
C2 C1 N1 107.9(4) . . ?
C2 C1 H1A 126.1 . . ?
C1 C2 H2 126.3 . . ?
C1 C2 C3 107.5(4) . . ?
C3 C2 H2 126.3 . . ?
C2 C3 H3 125.9 . . ?
C4 C3 C2 108.1(4) . . ?
C4 C3 H3 125.9 . . ?
N1 C4 C3 106.3(4) . . ?
N1 C4 C5 121.7(3) . . ?
C3 C4 C5 131.9(4) . . ?
N2 C5 C4 111.9(3) . . ?
N2 C5 H5A 109.2 . . ?
N2 C5 H5B 109.2 . . ?
C4 C5 H5A 109.2 . . ?
C4 C5 H5B 109.2 . . ?
H5A C5 H5B 107.9 . . ?
N2 C6 H6 118.9 . . ?
N2 C6 C7 122.2(3) . . ?
C7 C6 H6 118.9 . . ?
N3 C7 C6 120.7(3) . . ?
N3 C7 C8 110.6(3) . . ?
C8 C7 C6 128.6(3) . . ?
C7 C8 H8 126.9 . . ?
C9 C8 C7 106.1(3) . . ?
C9 C8 H8 126.9 . . ?
C8 C9 H9 127.0 . . ?
C8 C9 C10 105.9(3) . . ?
C10 C9 H9 127.0 . . ?
N3 C10 C9 112.0(3) . . ?
N3 C10 H10A 124.0 . . ?
C9 C10 H10A 124.0 . . ?
N4 C11 H11 124.6 . . ?
N4 C11 C12 110.7(4) . . ?
C12 C11 H11 124.6 . . ?
C11 C12 H12 126.5 . . ?
C13 C12 C11 106.9(4) . . ?
C13 C12 H12 126.5 . . ?
C12 C13 H13 126.8 . . ?
C12 C13 C14 106.4(4) . . ?
C14 C13 H13 126.8 . . ?
N4 C14 C13 110.4(4) . . ?
N4 C14 C15 118.6(3) . . ?
C13 C14 C15 131.0(4) . . ?
N5 C15 C14 120.1(3) . . ?
N5 C15 H15 119.9 . . ?
C14 C15 H15 119.9 . . ?
N5 C16 H16A 110.2 . . ?
N5 C16 H16B 110.2 . . ?
N5 C16 C17 107.7(3) . . ?
H16A C16 H16B 108.5 . . ?
C17 C16 H16A 110.2 . . ?
C17 C16 H16B 110.2 . . ?
N6 C17 Ho2 74.8(2) . . ?
N6 C17 C16 119.0(3) . . ?
N6 C17 C18 110.6(4) . . ?
C16 C17 Ho2 118.9(2) . . ?
C18 C17 Ho2 77.8(2) . . ?
C18 C17 C16 130.1(4) . . ?
Ho2 C18 H18 116.5 . . ?
C17 C18 Ho2 72.9(2) . . ?
C17 C18 H18 127.1 . . ?
C17 C18 C19 105.8(4) . . ?
C19 C18 Ho2 75.8(2) . . ?
C19 C18 H18 127.1 . . ?
Ho2 C19 H19 117.8 . . ?
C18 C19 Ho2 75.0(2) . . ?
C18 C19 H19 126.6 . . ?
C20 C19 Ho2 72.8(2) . . ?
C20 C19 C18 106.8(4) . . ?
C20 C19 H19 126.6 . . ?
Ho2 C20 H20 114.2 . . ?
N6 C20 Ho2 74.7(2) . . ?
N6 C20 C19 110.5(4) . . ?
N6 C20 H20 124.8 . . ?
C19 C20 Ho2 78.3(2) . . ?
C19 C20 H20 124.8 . . ?
Ho1 C21 H21 114.5 . . ?
N7 C21 Ho1 75.71(18) . . ?
N7 C21 H21 124.8 . . ?
N7 C21 C22 110.4(3) . . ?
C22 C21 Ho1 76.9(2) . . ?
C22 C21 H21 124.8 . . ?
Ho1 C22 H22 116.4 . . ?
C21 C22 Ho1 73.6(2) . . ?
C21 C22 H22 126.8 . . ?
C21 C22 C23 106.3(3) . . ?
C23 C22 Ho1 75.6(2) . . ?
C23 C22 H22 126.8 . . ?
Ho1 C23 H23 116.5 . . ?
C22 C23 Ho1 74.9(2) . . ?
C22 C23 H23 126.8 . . ?
C24 C23 Ho1 74.1(2) . . ?
C24 C23 C22 106.5(3) . . ?
C24 C23 H23 126.8 . . ?
N7 C24 Ho1 74.89(18) . . ?
N7 C24 C23 110.7(3) . . ?
N7 C24 C25 118.1(3) . . ?
C23 C24 Ho1 76.8(2) . . ?
C23 C24 C25 131.0(3) . . ?
C25 C24 Ho1 119.7(2) . . ?
N8 C25 C24 108.9(3) . . ?
N8 C25 H25A 109.9 . . ?
N8 C25 H25B 109.9 . . ?
C24 C25 H25A 109.9 . . ?
C24 C25 H25B 109.9 . . ?
H25A C25 H25B 108.3 . . ?
N8 C26 H26 120.3 . . ?
N8 C26 C27 119.5(3) . . ?
C27 C26 H26 120.3 . . ?
N9 C27 C26 118.0(3) . . ?
N9 C27 C28 111.7(3) . . ?
C28 C27 C26 130.3(4) . . ?
C27 C28 H28 127.0 . . ?
C27 C28 C29 106.0(3) . . ?
C29 C28 H28 127.0 . . ?
C28 C29 H29 127.3 . . ?
C30 C29 C28 105.5(3) . . ?
C30 C29 H29 127.3 . . ?
N9 C30 C29 111.9(3) . . ?
N9 C30 H30 124.0 . . ?
C29 C30 H30 124.0 . . ?
N10 C31 H31 125.8 . . ?
C32 C31 N10 108.3(4) . . ?
C32 C31 H31 125.8 . . ?
C31 C32 H32 126.4 . . ?
C31 C32 C33 107.3(4) . . ?
C33 C32 H32 126.4 . . ?
C32 C33 H33 126.0 . . ?
C34 C33 C32 108.0(4) . . ?
C34 C33 H33 126.0 . . ?
N10 C34 C33 107.0(4) . . ?
N10 C34 C35 122.3(3) . . ?
C33 C34 C35 130.6(4) . . ?
N11 C35 C34 112.8(3) . . ?
N11 C35 H35A 109.0 . . ?
N11 C35 H35B 109.0 . . ?
C34 C35 H35A 109.0 . . ?
C34 C35 H35B 109.0 . . ?
H35A C35 H35B 107.8 . . ?
N11 C36 H36 118.8 . . ?
N11 C36 C37 122.5(3) . . ?
C37 C36 H36 118.8 . . ?
N12 C37 C36 119.9(3) . . ?
N12 C37 C38 110.8(3) . . ?
C38 C37 C36 129.3(4) . . ?
C37 C38 H38 126.8 . . ?
C37 C38 C39 106.4(4) . . ?
C39 C38 H38 126.8 . . ?
C38 C39 H39 127.1 . . ?
C38 C39 C40 105.8(4) . . ?
C40 C39 H39 127.1 . . ?
N12 C40 C39 111.6(4) . . ?
N12 C40 H40 124.2 . . ?
C39 C40 H40 124.2 . . ?
O1 C41 H41A 110.5 . . ?
O1 C41 H41B 110.5 . . ?
O1 C41 C42 106.3(4) . . ?
H41A C41 H41B 108.7 . . ?
C42 C41 H41A 110.5 . . ?
C42 C41 H41B 110.5 . . ?
C41 C42 H42A 111.1 . . ?
C41 C42 H42B 111.1 . . ?
H42A C42 H42B 109.1 . . ?
C43 C42 C41 103.2(4) . . ?
C43 C42 H42A 111.1 . . ?
C43 C42 H42B 111.1 . . ?
C42 C43 H43A 110.6 . . ?
C42 C43 H43B 110.6 . . ?
C42 C43 C44 105.9(3) . . ?
H43A C43 H43B 108.7 . . ?
C44 C43 H43A 110.6 . . ?
C44 C43 H43B 110.6 . . ?
O1 C44 C43 106.3(3) . . ?
O1 C44 H44A 110.5 . . ?
O1 C44 H44B 110.5 . . ?
C43 C44 H44A 110.5 . . ?
C43 C44 H44B 110.5 . . ?
H44A C44 H44B 108.7 . . ?
O2 C45 H45A 110.8 . . ?
O2 C45 H45B 110.8 . . ?
O2 C45 C46 104.9(4) . . ?
H45A C45 H45B 108.8 . . ?
C46 C45 H45A 110.8 . . ?
C46 C45 H45B 110.8 . . ?
C45 C46 H46A 111.0 . . ?
C45 C46 H46B 111.0 . . ?
C45 C46 C47 103.6(4) . . ?
H46A C46 H46B 109.0 . . ?
C47 C46 H46A 111.0 . . ?
C47 C46 H46B 111.0 . . ?
C46 C47 H47A 110.8 . . ?
C46 C47 H47B 110.8 . . ?
C46 C47 C48 104.6(4) . . ?
H47A C47 H47B 108.9 . . ?
C48 C47 H47A 110.8 . . ?
C48 C47 H47B 110.8 . . ?
O2 C48 C47 107.6(4) . . ?
O2 C48 H48A 110.2 . . ?
O2 C48 H48B 110.2 . . ?
C47 C48 H48A 110.2 . . ?
C47 C48 H48B 110.2 . . ?
H48A C48 H48B 108.5 . . ?

loop_
_geom_bond_atom_site_label_1
_geom_bond_atom_site_label_2
_geom_bond_distance
_geom_bond_site_symmetry_2
_geom_bond_publ_flag
Ho1 O1 2.589(3) . ?
Ho1 N2 2.447(3) . ?
Ho1 N3 2.407(3) . ?
Ho1 N4 2.432(3) . ?
Ho1 N5 2.481(3) . ?
Ho1 N6 2.432(3) . ?
Ho1 N7 2.726(3) . ?
Ho1 C21 2.721(3) . ?
Ho1 C22 2.762(4) . ?
Ho1 C23 2.771(4) . ?
Ho1 C24 2.738(3) . ?
Ho2 O2 2.510(3) . ?
Ho2 N6 2.720(3) . ?
Ho2 N7 2.443(3) . ?
Ho2 N8 2.501(3) . ?
Ho2 N9 2.440(3) . ?
Ho2 N11 2.478(3) . ?
Ho2 N12 2.399(3) . ?
Ho2 C17 2.736(4) . ?
Ho2 C18 2.798(4) . ?
Ho2 C19 2.809(4) . ?
Ho2 C20 2.740(4) . ?
O1 C41 1.429(5) . ?
O1 C44 1.461(5) . ?
O2 C45 1.446(5) . ?
O2 C48 1.433(5) . ?
N1 H1 0.8794 . ?
N1 C1 1.364(6) . ?
N1 C4 1.366(5) . ?
N2 C5 1.480(4) . ?
N2 C6 1.292(5) . ?
N3 C7 1.385(5) . ?
N3 C10 1.348(5) . ?
N4 C11 1.358(5) . ?
N4 C14 1.387(5) . ?
N5 C15 1.292(5) . ?
N5 C16 1.474(5) . ?
N6 C17 1.370(5) . ?
N6 C20 1.372(5) . ?
N7 C21 1.366(5) . ?
N7 C24 1.383(5) . ?
N8 C25 1.456(5) . ?
N8 C26 1.295(5) . ?
N9 C27 1.381(5) . ?
N9 C30 1.353(5) . ?
N10 H10 0.8807 . ?
N10 C31 1.376(5) . ?
N10 C34 1.364(5) . ?
N11 C35 1.489(5) . ?
N11 C36 1.300(5) . ?
N12 C37 1.379(5) . ?
N12 C40 1.346(5) . ?
C1 H1A 0.9500 . ?
C1 C2 1.345(7) . ?
C2 H2 0.9500 . ?
C2 C3 1.410(7) . ?
C3 H3 0.9500 . ?
C3 C4 1.369(5) . ?
C4 C5 1.485(5) . ?
C5 H5A 0.9900 . ?
C5 H5B 0.9900 . ?
C6 H6 0.9500 . ?
C6 C7 1.417(5) . ?
C7 C8 1.402(5) . ?
C8 H8 0.9500 . ?
C8 C9 1.400(6) . ?
C9 H9 0.9500 . ?
C9 C10 1.402(6) . ?
C10 H10A 0.9500 . ?
C11 H11 0.9500 . ?
C11 C12 1.407(6) . ?
C12 H12 0.9500 . ?
C12 C13 1.378(7) . ?
C13 H13 0.9500 . ?
C13 C14 1.402(5) . ?
C14 C15 1.414(6) . ?
C15 H15 0.9500 . ?
C16 H16A 0.9900 . ?
C16 H16B 0.9900 . ?
C16 C17 1.503(6) . ?
C17 C18 1.400(6) . ?
C18 H18 0.9500 . ?
C18 C19 1.412(7) . ?
C19 H19 0.9500 . ?
C19 C20 1.390(6) . ?
C20 H20 0.9500 . ?
C21 H21 0.9500 . ?
C21 C22 1.401(5) . ?
C22 H22 0.9500 . ?
C22 C23 1.412(5) . ?
C23 H23 0.9500 . ?
C23 C24 1.383(5) . ?
C24 C25 1.501(5) . ?
C25 H25A 0.9900 . ?
C25 H25B 0.9900 . ?
C26 H26 0.9500 . ?
C26 C27 1.436(5) . ?
C27 C28 1.389(5) . ?
C28 H28 0.9500 . ?
C28 C29 1.409(6) . ?
C29 H29 0.9500 . ?
C29 C30 1.409(6) . ?
C30 H30 0.9500 . ?
C31 H31 0.9500 . ?
C31 C32 1.350(7) . ?
C32 H32 0.9500 . ?
C32 C33 1.412(6) . ?
C33 H33 0.9500 . ?
C33 C34 1.374(5) . ?
C34 C35 1.489(5) . ?
C35 H35A 0.9900 . ?
C35 H35B 0.9900 . ?
C36 H36 0.9500 . ?
C36 C37 1.421(5) . ?
C37 C38 1.390(5) . ?
C38 H38 0.9500 . ?
C38 C39 1.394(6) . ?
C39 H39 0.9500 . ?
C39 C40 1.402(5) . ?
C40 H40 0.9500 . ?
C41 H41A 0.9900 . ?
C41 H41B 0.9900 . ?
C41 C42 1.507(7) . ?
C42 H42A 0.9900 . ?
C42 H42B 0.9900 . ?
C42 C43 1.499(7) . ?
C43 H43A 0.9900 . ?
C43 H43B 0.9900 . ?
C43 C44 1.518(6) . ?
C44 H44A 0.9900 . ?
C44 H44B 0.9900 . ?
C45 H45A 0.9900 . ?
C45 H45B 0.9900 . ?
C45 C46 1.510(6) . ?
C46 H46A 0.9900 . ?
C46 H46B 0.9900 . ?
C46 C47 1.511(7) . ?
C47 H47A 0.9900 . ?
C47 H47B 0.9900 . ?
C47 C48 1.513(7) . ?
C48 H48A 0.9900 . ?
C48 H48B 0.9900 . ?

loop_
_geom_torsion_atom_site_label_1
_geom_torsion_atom_site_label_2
_geom_torsion_atom_site_label_3
_geom_torsion_atom_site_label_4
_geom_torsion
_geom_torsion_site_symmetry_1
_geom_torsion_site_symmetry_2
_geom_torsion_site_symmetry_3
_geom_torsion_site_symmetry_4
_geom_torsion_publ_flag
Ho1 O1 C41 C42 -163.7(4) . . . . ?
Ho1 O1 C44 C43 172.7(3) . . . . ?
Ho1 N2 C5 C4 100.1(3) . . . . ?
Ho1 N2 C6 C7 -6.7(4) . . . . ?
Ho1 N3 C7 C6 6.8(4) . . . . ?
Ho1 N3 C7 C8 -176.8(3) . . . . ?
Ho1 N3 C10 C9 174.4(3) . . . . ?
Ho1 N4 C11 C12 172.3(3) . . . . ?
Ho1 N4 C14 C13 -174.7(2) . . . . ?
Ho1 N4 C14 C15 3.6(4) . . . . ?
Ho1 N5 C15 C14 -3.6(4) . . . . ?
Ho1 N5 C16 C17 4.8(4) . . . . ?
Ho1 N6 C17 Ho2 -107.5(2) . . . . ?
Ho1 N6 C17 C16 7.5(4) . . . . ?
Ho1 N6 C17 C18 -177.9(2) . . . . ?
Ho1 N6 C20 Ho2 107.5(2) . . . . ?
Ho1 N6 C20 C19 178.4(2) . . . . ?
Ho1 N7 C21 C22 69.8(3) . . . . ?
Ho1 N7 C24 C23 -69.3(3) . . . . ?
Ho1 N7 C24 C25 115.9(3) . . . . ?
Ho1 C21 C22 C23 69.1(2) . . . . ?
Ho1 C22 C23 C24 67.9(2) . . . . ?
Ho1 C23 C24 N7 68.0(2) . . . . ?
Ho1 C23 C24 C25 -118.1(4) . . . . ?
Ho1 C24 C25 N8 79.4(3) . . . . ?
Ho2 O2 C45 C46 161.8(3) . . . . ?
Ho2 O2 C48 C47 -173.8(3) . . . . ?
Ho2 N6 C17 C16 115.0(3) . . . . ?
Ho2 N6 C17 C18 -70.3(3) . . . . ?
Ho2 N6 C20 C19 70.9(3) . . . . ?
Ho2 N7 C21 Ho1 106.0(2) . . . . ?
Ho2 N7 C21 C22 175.8(2) . . . . ?
Ho2 N7 C24 Ho1 -106.67(19) . . . . ?
Ho2 N7 C24 C23 -175.9(2) . . . . ?
Ho2 N7 C24 C25 9.3(4) . . . . ?
Ho2 N8 C25 C24 4.9(4) . . . . ?
Ho2 N8 C26 C27 -5.6(4) . . . . ?
Ho2 N9 C27 C26 6.5(4) . . . . ?
Ho2 N9 C27 C28 -171.3(2) . . . . ?
Ho2 N9 C30 C29 168.5(3) . . . . ?
Ho2 N11 C35 C34 102.5(3) . . . . ?
Ho2 N11 C36 C37 -8.8(4) . . . . ?
Ho2 N12 C37 C36 6.6(4) . . . . ?
Ho2 N12 C37 C38 -174.3(3) . . . . ?
Ho2 N12 C40 C39 171.7(3) . . . . ?
Ho2 C17 C18 C19 -69.4(3) . . . . ?
Ho2 C18 C19 C20 -66.3(3) . . . . ?
Ho2 C19 C20 N6 -68.6(3) . . . . ?
O1 C41 C42 C43 -31.9(6) . . . . ?
O2 C45 C46 C47 32.4(5) . . . . ?
N1 C1 C2 C3 -0.3(5) . . . . ?
N1 C4 C5 N2 -71.6(4) . . . . ?
N2 C6 C7 N3 0.0(6) . . . . ?
N2 C6 C7 C8 -175.8(4) . . . . ?
N3 C7 C8 C9 0.8(5) . . . . ?
N4 C11 C12 C13 0.9(4) . . . . ?
N4 C14 C15 N5 0.1(5) . . . . ?
N5 C16 C17 Ho2 80.5(3) . . . . ?
N5 C16 C17 N6 -7.4(4) . . . . ?
N5 C16 C17 C18 179.1(4) . . . . ?
N6 C17 C18 Ho2 68.4(3) . . . . ?
N6 C17 C18 C19 -0.9(4) . . . . ?
N7 C21 C22 Ho1 -69.1(2) . . . . ?
N7 C21 C22 C23 0.0(4) . . . . ?
N7 C24 C25 N8 -8.6(4) . . . . ?
N8 C26 C27 N9 -0.5(5) . . . . ?
N8 C26 C27 C28 176.8(4) . . . . ?
N9 C27 C28 C29 0.1(4) . . . . ?
N10 C31 C32 C33 0.2(5) . . . . ?
N10 C34 C35 N11 -75.2(4) . . . . ?
N11 C36 C37 N12 1.8(6) . . . . ?
N11 C36 C37 C38 -177.1(4) . . . . ?
N12 C37 C38 C39 0.1(5) . . . . ?
C1 N1 C4 C3 0.3(5) . . . . ?
C1 N1 C4 C5 176.1(3) . . . . ?
C1 C2 C3 C4 0.5(5) . . . . ?
C2 C3 C4 N1 -0.5(5) . . . . ?
C2 C3 C4 C5 -175.7(4) . . . . ?
C3 C4 C5 N2 103.0(5) . . . . ?
C4 N1 C1 C2 0.0(5) . . . . ?
C5 N2 C6 C7 175.5(3) . . . . ?
C6 N2 C5 C4 -82.6(4) . . . . ?
C6 C7 C8 C9 176.8(4) . . . . ?
C7 N3 C10 C9 0.5(4) . . . . ?
C7 C8 C9 C10 -0.5(5) . . . . ?
C8 C9 C10 N3 0.0(5) . . . . ?
C10 N3 C7 C6 -177.2(3) . . . . ?
C10 N3 C7 C8 -0.8(4) . . . . ?
C11 N4 C14 C13 -0.1(4) . . . . ?
C11 N4 C14 C15 178.2(3) . . . . ?
C11 C12 C13 C14 -0.9(4) . . . . ?
C12 C13 C14 N4 0.7(4) . . . . ?
C12 C13 C14 C15 -177.4(4) . . . . ?
C13 C14 C15 N5 178.0(4) . . . . ?
C14 N4 C11 C12 -0.5(4) . . . . ?
C15 N5 C16 C17 175.6(3) . . . . ?
C16 N5 C15 C14 -175.1(3) . . . . ?
C16 C17 C18 Ho2 -117.7(4) . . . . ?
C16 C17 C18 C19 173.0(4) . . . . ?
C17 N6 C20 Ho2 -70.8(2) . . . . ?
C17 N6 C20 C19 0.1(4) . . . . ?
C17 C18 C19 Ho2 67.3(3) . . . . ?
C17 C18 C19 C20 1.0(4) . . . . ?
C18 C19 C20 Ho2 67.8(3) . . . . ?
C18 C19 C20 N6 -0.7(4) . . . . ?
C20 N6 C17 Ho2 70.9(2) . . . . ?
C20 N6 C17 C16 -174.2(3) . . . . ?
C20 N6 C17 C18 0.5(4) . . . . ?
C21 N7 C24 Ho1 69.7(2) . . . . ?
C21 N7 C24 C23 0.4(4) . . . . ?
C21 N7 C24 C25 -174.4(3) . . . . ?
C21 C22 C23 Ho1 -67.7(2) . . . . ?
C21 C22 C23 C24 0.3(4) . . . . ?
C22 C23 C24 Ho1 -68.5(2) . . . . ?
C22 C23 C24 N7 -0.4(4) . . . . ?
C22 C23 C24 C25 173.5(3) . . . . ?
C23 C24 C25 N8 177.9(3) . . . . ?
C24 N7 C21 Ho1 -70.1(2) . . . . ?
C24 N7 C21 C22 -0.3(4) . . . . ?
C25 N8 C26 C27 -174.0(3) . . . . ?
C26 N8 C25 C24 172.5(3) . . . . ?
C26 C27 C28 C29 -177.3(4) . . . . ?
C27 N9 C30 C29 -0.5(4) . . . . ?
C27 C28 C29 C30 -0.4(4) . . . . ?
C28 C29 C30 N9 0.6(4) . . . . ?
C30 N9 C27 C26 178.0(3) . . . . ?
C30 N9 C27 C28 0.2(4) . . . . ?
C31 N10 C34 C33 -1.0(4) . . . . ?
C31 N10 C34 C35 177.0(3) . . . . ?
C31 C32 C33 C34 -0.8(5) . . . . ?
C32 C33 C34 N10 1.1(4) . . . . ?
C32 C33 C34 C35 -176.6(4) . . . . ?
C33 C34 C35 N11 102.2(4) . . . . ?
C34 N10 C31 C32 0.4(5) . . . . ?
C35 N11 C36 C37 178.9(3) . . . . ?
C36 N11 C35 C34 -87.0(4) . . . . ?
C36 C37 C38 C39 179.0(4) . . . . ?
C37 N12 C40 C39 -0.3(4) . . . . ?
C37 C38 C39 C40 -0.3(5) . . . . ?
C38 C39 C40 N12 0.4(5) . . . . ?
C40 N12 C37 C36 -178.9(3) . . . . ?
C40 N12 C37 C38 0.1(4) . . . . ?
C41 O1 C44 C43 -29.5(4) . . . . ?
C41 C42 C43 C44 12.9(6) . . . . ?
C42 C43 C44 O1 9.6(5) . . . . ?
C44 O1 C41 C42 38.5(6) . . . . ?
C45 O2 C48 C47 31.9(5) . . . . ?
C45 C46 C47 C48 -12.7(5) . . . . ?
C46 C47 C48 O2 -11.2(5) . . . . ?
C48 O2 C45 C46 -40.0(5) . . . . ?
